data_2203466
loop_
_publ_author_name
'Song, Qing Bao'
'Hu, You Hua'
'Shen, Tian Hua'
'Jin, Zhi Min'

_publ_section_title
;
 1-Aminocyclopentanecarboxamide
;
_journal_issue 4
_journal_name_full 'Acta Crystallographica Section E'
_journal_page_first o539
_journal_page_last o541
_journal_paper_doi 10.1107/S1600536804004556
_journal_volume 60
_journal_year 2004
_chemical_formula_iupac 'C6 H12 N2 O'
_chemical_formula_moiety 'C6 H12 N2 O'
_chemical_formula_sum 'C6 H12 N2 O'
_chemical_formula_weight 128.18
_chemical_name_systematic
;
1-Aminocyclopentanecarboxamide
;
_space_group_IT_number 15
_symmetry_cell_setting monoclinic
_symmetry_space_group_name_Hall '-C 2yc'
_symmetry_space_group_name_H-M 'C 1 2/c 1'
_atom_sites_solution_hydrogens geom
_atom_sites_solution_primary direct
_atom_sites_solution_secondary difmap
_audit_creation_method SHELXL97
_cell_angle_alpha 90.00
_cell_angle_beta 125.509(2)
_cell_angle_gamma 90.00
_cell_formula_units_Z 16
_cell_length_a 15.3005(17)
_cell_length_b 18.586(2)
_cell_length_c 12.2311(14)
_cell_measurement_reflns_used 869
_cell_measurement_temperature 293(2)
_cell_measurement_theta_max 18.92
_cell_measurement_theta_min 3.27
_cell_volume 2831.4(5)
_computing_cell_refinement SMART
_computing_data_collection 'SMART (Bruker, 2000)'
_computing_data_reduction 'SAINT (Bruker, 2000)'
_computing_molecular_graphics SHELXTL
_computing_publication_material SHELXTL
_computing_structure_refinement SHELXTL
_computing_structure_solution 'SHELXTL (Bruker, 2000)'
_diffrn_ambient_temperature 293(2)
_diffrn_measured_fraction_theta_full 0.997
_diffrn_measured_fraction_theta_max 0.997
_diffrn_measurement_device_type 'Bruker SMART Apex CCD area-detector'
_diffrn_measurement_method '\f and \w'
_diffrn_radiation_monochromator graphite
_diffrn_radiation_source 'fine-focus sealed tube'
_diffrn_radiation_type MoK\a
_diffrn_radiation_wavelength 0.71073
_diffrn_reflns_av_R_equivalents 0.0313
_diffrn_reflns_av_sigmaI/netI 0.0568
_diffrn_reflns_limit_h_max 18
_diffrn_reflns_limit_h_min -18
_diffrn_reflns_limit_k_max 18
_diffrn_reflns_limit_k_min -22
_diffrn_reflns_limit_l_max 15
_diffrn_reflns_limit_l_min -13
_diffrn_reflns_number 7510
_diffrn_reflns_theta_full 25.99
_diffrn_reflns_theta_max 25.99
_diffrn_reflns_theta_min 1.97
_exptl_absorpt_coefficient_mu 0.084
_exptl_absorpt_correction_T_max 0.98
_exptl_absorpt_correction_T_min 0.97
_exptl_absorpt_correction_type multi-scan
_exptl_absorpt_process_details '(SADABS; Bruker, 2000)'
_exptl_crystal_colour colourless
_exptl_crystal_density_diffrn 1.203
_exptl_crystal_density_meas ?
_exptl_crystal_density_method .
_exptl_crystal_description prism
_exptl_crystal_F_000 1120
_exptl_crystal_size_max 0.33
_exptl_crystal_size_mid 0.25
_exptl_crystal_size_min 0.24
_refine_diff_density_max 0.094
_refine_diff_density_min -0.102
_refine_ls_extinction_method none
_refine_ls_goodness_of_fit_ref 0.937
_refine_ls_hydrogen_treatment constr
_refine_ls_matrix_type full
_refine_ls_number_parameters 115
_refine_ls_number_reflns 1911
_refine_ls_number_restraints 0
_refine_ls_restrained_S_all 0.937
_refine_ls_R_factor_all 0.1404
_refine_ls_R_factor_gt 0.0468
_refine_ls_shift/su_max 0.000
_refine_ls_shift/su_mean 0.000
_refine_ls_structure_factor_coef Fsqd
_refine_ls_weighting_details 'calc w = 1/[\s^2^(Fo^2^)+(0.05P)^2^] where P=(Fo^2^+2Fc^2^)/3'
_refine_ls_weighting_scheme calc
_refine_ls_wR_factor_gt 0.0725
_refine_ls_wR_factor_ref 0.1060
_reflns_number_gt 1672
_reflns_number_total 2772
_reflns_threshold_expression I>2\s(I)
_cod_data_source_file na6295.cif
_cod_data_source_block I
_cod_depositor_comments
;
The following automatic conversions were performed:
'_symmetry_cell_setting' value 'Monoclinic' changed to 'monoclinic'
according to '/home/saulius/struct/CIF-dictionaries/cif_core.dic'
dictionary named 'cif_core.dic' version 2.4.1 from 2010-06-29.

Automatic conversion script
Id: cif_fix_enum 1527 2010-12-29 10:47:43Z saulius 

The following automatic conversions were performed:

'_symmetry_cell_setting' value 'Monoclinic' changed to 'monoclinic'
according to /home/saulius/struct/CIF-dictionaries/cif_core.dic
dictionary named 'cif_core.dic' version 2.4.1 from 2010-06-29.

Automatic conversion script
Id: cif_fix_values 1715 2011-07-08 13:25:40Z adriana 
;
_cod_original_sg_symbol_H-M 'C 2/c'
_cod_database_code 2203466
_cod_database_fobs_code 2203466

loop_
_symmetry_equiv_pos_as_xyz
'x, y, z'
'-x, y, -z+1/2'
'x+1/2, y+1/2, z'
'-x+1/2, y+1/2, -z+1/2'
'-x, -y, -z'
'x, -y, z-1/2'
'-x+1/2, -y+1/2, -z'
'x+1/2, -y+1/2, z-1/2'

loop_
_atom_site_label
_atom_site_fract_x
_atom_site_fract_y
_atom_site_fract_z
_atom_site_U_iso_or_equiv
_atom_site_adp_type
_atom_site_calc_flag
_atom_site_refinement_flags
_atom_site_occupancy
_atom_site_type_symbol
C1 0.32244(16) -0.03202(12) 0.9217(2) 0.0565(5) Uani d . 1 C
H1A 0.3543 -0.0106 0.8802 0.068 Uiso d R 1 H
H1B 0.3018 -0.0814 0.8917 0.068 Uiso d R 1 H
C2 0.38486(17) -0.02823(12) 1.0683(2) 0.0583(6) Uani d . 1 C
H2A 0.4607 -0.0324 1.1068 0.070 Uiso calc R 1 H
H2B 0.3652 -0.0679 1.1015 0.070 Uiso calc R 1 H
C3 0.36379(17) 0.04246(13) 1.1108(2) 0.0585(6) Uani d . 1 C
H3A 0.3556 0.0351 1.1828 0.070 Uiso calc R 1 H
H3B 0.4223 0.0760 1.1410 0.070 Uiso calc R 1 H
C4 0.26252(17) 0.06999(12) 0.9884(2) 0.0584(6) Uani d . 1 C
H4A 0.2751 0.1115 0.9511 0.070 Uiso calc R 1 H
H4B 0.2099 0.0821 1.0057 0.070 Uiso calc R 1 H
C5 0.22959(17) 0.00555(13) 0.8997(2) 0.0582(6) Uani d . 1 C
C6 0.16907(18) 0.03985(13) 0.7593(2) 0.0574(5) Uani d . 1 C
C7 0.16486(17) 0.76871(12) 0.5882(2) 0.0566(5) Uani d . 1 C
H7A 0.2201 0.7320 0.6245 0.068 Uiso calc R 1 H
H7B 0.1986 0.8157 0.6084 0.068 Uiso calc R 1 H
C8 0.08277(16) 0.75903(12) 0.4366(2) 0.0567(6) Uani d . 1 C
H8A 0.0619 0.8054 0.3919 0.068 Uiso calc R 1 H
H8B 0.1131 0.7303 0.4000 0.068 Uiso calc R 1 H
C9 -0.01012(17) 0.72261(13) 0.4167(2) 0.0582(6) Uani d . 1 C
H9A -0.0192 0.6754 0.3774 0.070 Uiso calc R 1 H
H9B -0.0748 0.7504 0.3569 0.070 Uiso calc R 1 H
C10 0.01089(17) 0.71573(12) 0.5528(2) 0.0566(6) Uani d . 1 C
H10A -0.0514 0.7311 0.5490 0.068 Uiso calc R 1 H
H10B 0.0269 0.6662 0.5832 0.068 Uiso calc R 1 H
C11 0.10252(17) 0.76175(12) 0.6433(2) 0.0570(6) Uani d . 1 C
C12 0.15085(17) 0.76499(13) 0.7861(2) 0.0559(5) Uani d . 1 C
N1 0.15988(13) -0.03517(10) 0.92382(18) 0.0600(5) Uani d . 1 N
H1C 0.1747 -0.0809 0.9191 0.090 Uiso d R 1 H
H1E 0.1773 -0.0261 1.0057 0.090 Uiso d R 1 H
N2 0.06944(13) 0.04612(9) 0.65665(17) 0.0564(5) Uani d . 1 N
H2C 0.0538 0.0692 0.5864 0.068 Uiso calc R 1 H
H2D 0.0192 0.0272 0.6590 0.068 Uiso calc R 1 H
N3 0.04692(13) 0.82251(10) 0.62528(17) 0.0597(5) Uani d . 1 N
H3C 0.0705 0.8586 0.6012 0.090 Uiso d R 1 H
H3D 0.0568 0.8332 0.7027 0.090 Uiso d R 1 H
N4 0.20590(13) 0.70586(9) 0.84101(17) 0.0551(5) Uani d . 1 N
H4C 0.2410 0.6996 0.9263 0.066 Uiso calc R 1 H
H4D 0.2070 0.6733 0.7918 0.066 Uiso calc R 1 H
O1 0.21904(11) 0.07173(8) 0.72488(14) 0.0581(4) Uani d . 1 O
O2 0.15218(11) 0.80954(8) 0.86078(14) 0.0556(4) Uani d . 1 O

loop_
_atom_site_aniso_label
_atom_site_aniso_U_11
_atom_site_aniso_U_22
_atom_site_aniso_U_33
_atom_site_aniso_U_12
_atom_site_aniso_U_13
_atom_site_aniso_U_23
C1 0.0552(12) 0.0576(13) 0.0572(13) -0.0003(11) 0.0330(11) -0.0006(11)
C2 0.0573(13) 0.0591(13) 0.0574(13) -0.0005(11) 0.0327(11) -0.0015(11)
C3 0.0592(13) 0.0581(14) 0.0584(13) -0.0012(11) 0.0342(12) -0.0001(11)
C4 0.0606(13) 0.0555(14) 0.0584(13) 0.0019(12) 0.0343(11) 0.0008(11)
C5 0.0585(13) 0.0594(14) 0.0566(13) -0.0008(12) 0.0334(11) -0.0010(12)
C6 0.0580(13) 0.0552(14) 0.0590(14) -0.0001(11) 0.0339(13) -0.0009(11)
C7 0.0559(12) 0.0570(14) 0.0556(12) -0.0003(11) 0.0316(11) 0.0003(11)
C8 0.0593(13) 0.0567(14) 0.0562(13) 0.0015(11) 0.0347(11) 0.0008(11)
C9 0.0578(13) 0.0573(14) 0.0609(12) 0.0001(11) 0.0353(11) 0.0004(11)
C10 0.0548(13) 0.0586(14) 0.0533(13) -0.0010(11) 0.0297(11) -0.0016(10)
C11 0.0570(13) 0.0586(14) 0.0566(13) 0.0016(11) 0.0337(11) -0.0004(11)
C12 0.0545(13) 0.0556(15) 0.0575(13) 0.0004(11) 0.0325(11) -0.0005(12)
N1 0.0602(11) 0.0587(12) 0.0628(11) -0.0009(10) 0.0368(9) -0.0029(10)
N2 0.0566(11) 0.0560(11) 0.0554(10) -0.0002(9) 0.0319(10) 0.0010(9)
N3 0.0592(11) 0.0623(12) 0.0573(11) -0.0016(10) 0.0336(9) -0.0016(10)
N4 0.0552(10) 0.0546(12) 0.0559(10) -0.0003(9) 0.0326(9) -0.0013(9)
O1 0.0569(9) 0.0568(10) 0.0588(9) 0.0006(8) 0.0325(8) 0.0018(8)
O2 0.0568(8) 0.0543(9) 0.0554(8) 0.0011(7) 0.0324(7) 0.0000(7)

loop_
_atom_type_symbol
_atom_type_description
_atom_type_scat_dispersion_real
_atom_type_scat_dispersion_imag
_atom_type_scat_source
C C 0.0033 0.0016 'International Tables Vol C Tables 4.2.6.8 and 6.1.1.4'
H H 0.0000 0.0000 'International Tables Vol C Tables 4.2.6.8 and 6.1.1.4'
N N 0.0061 0.0033 'International Tables Vol C Tables 4.2.6.8 and 6.1.1.4'
O O 0.0106 0.0060 'International Tables Vol C Tables 4.2.6.8 and 6.1.1.4'

loop_
_geom_angle_atom_site_label_1
_geom_angle_atom_site_label_2
_geom_angle_atom_site_label_3
_geom_angle
_geom_angle_publ_flag
C5 C1 C2 94.32(17) yes
C5 C1 H1A 116.0 ?
C2 C1 H1A 116.9 ?
C5 C1 H1B 108.3 ?
C2 C1 H1B 110.3 ?
H1A C1 H1B 110.0 ?
C1 C2 C3 110.14(19) yes
C1 C2 H2A 109.6 ?
C3 C2 H2A 109.6 ?
C1 C2 H2B 109.6 ?
C3 C2 H2B 109.6 ?
H2A C2 H2B 108.1 ?
C4 C3 C2 104.97(18) yes
C4 C3 H3A 110.8 ?
C2 C3 H3A 110.8 ?
C4 C3 H3B 110.8 ?
C2 C3 H3B 110.8 ?
H3A C3 H3B 108.8 ?
C3 C4 C5 99.79(18) yes
C3 C4 H4A 111.8 ?
C5 C4 H4A 111.8 ?
C3 C4 H4B 111.8 ?
C5 C4 H4B 111.8 ?
H4A C4 H4B 109.5 ?
C1 C5 N1 117.3(2) yes
C1 C5 C4 111.58(18) yes
N1 C5 C4 104.20(17) yes
C1 C5 C6 107.11(18) yes
N1 C5 C6 113.62(18) yes
C4 C5 C6 102.05(19) yes
O1 C6 N2 104.0(2) yes
O1 C6 C5 119.7(2) yes
N2 C6 C5 136.3(2) yes
C11 C7 C8 104.64(17) yes
C11 C7 H7A 110.8 ?
C8 C7 H7A 110.8 ?
C11 C7 H7B 110.8 ?
C8 C7 H7B 110.8 ?
H7A C7 H7B 108.9 ?
C9 C8 C7 106.88(17) yes
C9 C8 H8A 110.3 ?
C7 C8 H8A 110.3 ?
C9 C8 H8B 110.3 ?
C7 C8 H8B 110.3 ?
H8A C8 H8B 108.6 ?
C8 C9 C10 107.02(18) yes
C8 C9 H9A 110.3 ?
C10 C9 H9A 110.3 ?
C8 C9 H9B 110.3 ?
C10 C9 H9B 110.3 ?
H9A C9 H9B 108.6 ?
C11 C10 C9 106.47(18) yes
C11 C10 H10A 110.4 ?
C9 C10 H10A 110.4 ?
C11 C10 H10B 110.4 ?
C9 C10 H10B 110.4 ?
H10A C10 H10B 108.6 ?
N3 C11 C12 89.66(18) yes
N3 C11 C10 97.47(18) yes
C12 C11 C10 122.19(19) yes
N3 C11 C7 111.65(19) yes
C12 C11 C7 122.69(19) yes
C10 C11 C7 107.47(17) yes
O2 C12 N4 117.2(2) yes
O2 C12 C11 134.7(2) yes
N4 C12 C11 108.1(2) yes
C5 N1 H1C 103.7 ?
C5 N1 H1E 110.5 ?
H1C N1 H1E 109.5 ?
C6 N2 H2C 120.0 ?
C6 N2 H2D 120.0 ?
H2C N2 H2D 120.0 ?
C11 N3 H3C 110.2 ?
C11 N3 H3D 108.1 ?
H3C N3 H3D 109.5 ?
C12 N4 H4C 120.0 ?
C12 N4 H4D 120.0 ?
H4C N4 H4D 120.0 ?

loop_
_geom_bond_atom_site_label_1
_geom_bond_atom_site_label_2
_geom_bond_distance
_geom_bond_publ_flag
C1 C5 1.461(3) yes
C1 C2 1.464(3) yes
C1 H1A 0.9700 ?
C1 H1B 0.9700 ?
C2 C3 1.515(3) yes
C2 H2A 0.9700 ?
C2 H2B 0.9700 ?
C3 C4 1.486(3) yes
C3 H3A 0.9700 ?
C3 H3B 0.9700 ?
C4 C5 1.493(3) yes
C4 H4A 0.9700 ?
C4 H4B 0.9700 ?
C5 N1 1.470(3) yes
C5 C6 1.538(3) yes
C6 O1 1.220(2) yes
C6 N2 1.300(3) yes
C7 C11 1.459(3) yes
C7 C8 1.531(3) yes
C7 H7A 0.9700 ?
C7 H7B 0.9700 ?
C8 C9 1.462(3) yes
C8 H8A 0.9700 ?
C8 H8B 0.9700 ?
C9 C10 1.506(3) yes
C9 H9A 0.9700 ?
C9 H9B 0.9700 ?
C10 C11 1.456(3) yes
C10 H10A 0.9700 ?
C10 H10B 0.9700 ?
C11 N3 1.353(3) yes
C11 C12 1.449(3) yes
C12 O2 1.225(3) yes
C12 N4 1.308(3) yes
N1 H1C 0.8900 yes
N1 H1E 0.8900 ?
N2 H2C 0.8600 ?
N2 H2D 0.8600 ?
N3 H3C 0.8900 ?
N3 H3D 0.8900 ?
N4 H4C 0.8600 ?
N4 H4D 0.8600 ?

loop_
_geom_hbond_atom_site_label_D
_geom_hbond_atom_site_label_H
_geom_hbond_atom_site_label_A
_geom_hbond_site_symmetry_A
_geom_hbond_distance_DH
_geom_hbond_distance_HA
_geom_hbond_distance_DA
_geom_hbond_angle_DHA
_geom_hbond_publ_flag
N1 H1C O2 1_545 0.89 2.12 2.972(2) 160 yes
N1 H1E O1 6_556 0.89 2.51 3.312(2) 149 yes
N2 H2D N1 2_556 0.86 2.58 3.399(3) 159 yes
N3 H3D O2 . 0.89 1.67 2.358(2) 132 yes
N4 H4C O2 7_567 0.86 2.13 2.983(2) 171 yes
N4 H4D O1 4_556 0.86 2.27 3.043(3) 149 yes
C1 H1A O1 . 0.97 2.38 2.755(3) 102 yes
C4 H4A O1 . 0.97 2.49 2.888(3) 105 yes

loop_
_geom_torsion_atom_site_label_1
_geom_torsion_atom_site_label_2
_geom_torsion_atom_site_label_3
_geom_torsion_atom_site_label_4
_geom_torsion
_geom_torsion_publ_flag
C2 C1 C5 C4 44.5(2) yes
C5 C1 C2 C3 -36.2(3) yes
C2 C1 C5 N1 -75.5(2) yes
C2 C1 C5 C6 155.45(19) yes
C1 C2 C3 C4 17.9(3) yes
C2 C3 C4 C5 9.3(3) yes
C3 C4 C5 C1 -35.3(3) yes
C3 C4 C5 C6 -149.6(2) yes
C3 C4 C5 N1 91.9(2) yes
C4 C5 C6 O1 72.4(3) yes
C4 C5 C6 N2 -106.3(3) yes
C1 C5 C6 O1 -45.0(3) yes
N1 C5 C6 O1 -176.1(2) yes
N1 C5 C6 N2 5.2(4) yes
C1 C5 C6 N2 136.3(3) yes
C8 C7 C11 N3 -77.9(2) yes
C11 C7 C8 C9 -19.8(2) yes
C8 C7 C11 C10 27.8(2) yes
C8 C7 C11 C12 177.8(2) yes
C7 C8 C9 C10 4.6(3) yes
C8 C9 C10 C11 12.4(3) yes
C9 C10 C11 C7 -25.4(3) yes
C9 C10 C11 C12 -175.6(2) yes
C9 C10 C11 N3 90.1(2) yes
C7 C11 C12 O2 106.8(4) yes
N3 C11 C12 O2 -8.9(4) yes
N3 C11 C12 N4 172.8(2) yes
C10 C11 C12 N4 74.2(3) yes
C7 C11 C12 N4 -71.5(3) yes
C10 C11 C12 O2 -107.6(4) yes

loop_
_cod_related_entry_id
_cod_related_entry_database
_cod_related_entry_code
1 ChemSpider 9291218
